data_7040371
loop_
_publ_author_name
'Mandal, Dipendu'
'Man, Wing Y.'
'Rosair, Georgina M.'
'Welch, Alan J.'

_publ_section_title
;
 Steric versus electronic factors in metallacarborane isomerisation:
 nickelacarboranes with 3,1,2-, 4,1,2- and 2,1,8-NiC2B9 architectures and
 pendant carborane groups, derived from 1,1'-bis(o-carborane).
;
_journal_issue 38
_journal_name_full 'Dalton transactions (Cambridge, England : 2003)'
_journal_page_first 15013
_journal_page_last 15025
_journal_paper_doi 10.1039/c6dt02855a
_journal_volume 45
_journal_year 2016
_chemical_formula_moiety 'C30 H45 B19 Ni P2'
_chemical_formula_sum 'C34.75 H54.75 B19 Ni O P2'
_chemical_formula_weight 814.57
_space_group_crystal_system monoclinic
_space_group_IT_number 14
_space_group_name_Hall '-P 2yn'
_space_group_name_H-M_alt 'P 1 21/n 1'
_symmetry_space_group_name_Hall '-P 2yn'
_symmetry_space_group_name_H-M 'P 1 21/n 1'
_atom_sites_solution_hydrogens mixed
_atom_sites_solution_primary iterative
_audit_creation_date 2015-08-20
_audit_creation_method
;
Olex2 1.2
(compiled 2015.01.26 svn.r3150 for OlexSys, GUI svn.r4998)
;
_audit_update_record
;
2016-07-12 deposited with the CCDC.
2016-08-18 downloaded from the CCDC.
;
_cell_angle_alpha 90
_cell_angle_beta 109.606(2)
_cell_angle_gamma 90
_cell_formula_units_Z 4
_cell_length_a 15.9009(8)
_cell_length_b 15.8294(8)
_cell_length_c 18.1091(8)
_cell_measurement_reflns_used 7988
_cell_measurement_temperature 100.0(2)
_cell_measurement_theta_max 27.61
_cell_measurement_theta_min 2.71
_cell_volume 4293.8(4)
_computing_cell_refinement 'SAINT v7.68A (Bruker, 2009)'
_computing_data_reduction 'SAINT v7.68A (Bruker, 2009)'
_computing_molecular_graphics 'Olex2 (Dolomanov et al., 2009)'
_computing_publication_material 'Olex2 (Dolomanov et al., 2009)'
_computing_structure_refinement 'XL (Sheldrick, 2008)'
_computing_structure_solution 'olex2.solve (Bourhis et al., 2015)'
_diffrn_ambient_temperature 100.0(2)
_diffrn_measured_fraction_theta_full 0.997
_diffrn_measured_fraction_theta_max 0.987
_diffrn_measurement_device_type 'Bruker APEX-II CCD'
_diffrn_measurement_method '\f and \w scans'
_diffrn_radiation_monochromator graphite
_diffrn_radiation_type MoK\a
_diffrn_radiation_wavelength 0.71073
_diffrn_reflns_av_R_equivalents 0.0994
_diffrn_reflns_av_unetI/netI 0.0743
_diffrn_reflns_Laue_measured_fraction_full 0.997
_diffrn_reflns_Laue_measured_fraction_max 0.987
_diffrn_reflns_limit_h_max 17
_diffrn_reflns_limit_h_min -20
_diffrn_reflns_limit_k_max 18
_diffrn_reflns_limit_k_min -20
_diffrn_reflns_limit_l_max 23
_diffrn_reflns_limit_l_min -23
_diffrn_reflns_number 71344
_diffrn_reflns_point_group_measured_fraction_full 0.997
_diffrn_reflns_point_group_measured_fraction_max 0.987
_diffrn_reflns_theta_full 26.000
_diffrn_reflns_theta_max 28.077
_diffrn_reflns_theta_min 2.388
_diffrn_standards_number 0
_exptl_absorpt_coefficient_mu 0.557
_exptl_absorpt_correction_T_max 0.7456
_exptl_absorpt_correction_T_min 0.5475
_exptl_absorpt_correction_type multi-scan
_exptl_absorpt_process_details
;
SADABS-2008/1 (Bruker,2008) was used for absorption correction.
wR2(int) was 0.1015 before and 0.0770 after correction.
The Ratio of minimum to maximum transmission is 0.7343.
The \l/2 correction factor is 0.0015.
;
_exptl_crystal_colour green
_exptl_crystal_colour_primary green
_exptl_crystal_density_diffrn 1.260
_exptl_crystal_description NEEDLE
_exptl_crystal_F_000 1697
_exptl_crystal_size_max 0.52
_exptl_crystal_size_mid 0.1
_exptl_crystal_size_min 0.06
_refine_diff_density_max 0.373
_refine_diff_density_min -0.714
_refine_diff_density_rms 0.077
_refine_ls_extinction_method none
_refine_ls_goodness_of_fit_ref 0.969
_refine_ls_hydrogen_treatment mixed
_refine_ls_matrix_type full
_refine_ls_number_parameters 532
_refine_ls_number_reflns 10294
_refine_ls_number_restraints 0
_refine_ls_restrained_S_all 0.969
_refine_ls_R_factor_all 0.0731
_refine_ls_R_factor_gt 0.0429
_refine_ls_shift/su_max 0.002
_refine_ls_shift/su_mean 0.000
_refine_ls_structure_factor_coef Fsqd
_refine_ls_weighting_details 'w=1/[\s^2^(Fo^2^)+(0.0519P)^2^] where P=(Fo^2^+2Fc^2^)/3'
_refine_ls_weighting_scheme calc
_refine_ls_wR_factor_gt 0.0974
_refine_ls_wR_factor_ref 0.1055
_reflns_Friedel_coverage 0.000
_reflns_number_gt 7019
_reflns_number_total 10294
_reflns_threshold_expression 'I > 2\s(I)'
_cod_data_source_file c6dt02855a2.cif
_cod_data_source_block 5038
_cod_depositor_comments 'Adding full bibliography for 7040371--7040379.cif.'
_cod_database_code 7040371
_shelx_space_group_comment
;
The symmetry employed for this shelxl refinement is uniquely defined
by the following loop, which should always be used as a source of
symmetry information in preference to the above space-group names.
They are only intended as comments.
;
_shelx_estimated_absorpt_t_max 0.967
_shelx_estimated_absorpt_t_min 0.760
_olex2_refinement_description
;
1. Fixed Uiso
 At 1.2 times of:
  All B(H) groups, All C(H) groups, All C(H,H) groups
2.a Secondary CH2 refined with riding coordinates:
 C113(H11A,H11B), C213(H21A,H21B)
2.b Aromatic/amide H refined with riding coordinates:
 C102(H102), C103(H103), C104(H104), C105(H105), C106(H106), C108(H108),
 C109(H109), C110(H110), C111(H111), C112(H112), C202(H202), C203(H203),
 C204(H204), C205(H205), C206(H206), C208(H208), C209(H209), C210(H210),
 C211(H211), C212(H212)
;
_shelx_shelxl_version_number 2014/7
_olex2_submission_special_instructions 'No special instructions were received'

loop_
_space_group_symop_operation_xyz
'x, y, z'
'-x+1/2, y+1/2, -z+1/2'
'-x, -y, -z'
'x-1/2, -y-1/2, z-1/2'

loop_
_atom_site_label
_atom_site_type_symbol
_atom_site_fract_x
_atom_site_fract_y
_atom_site_fract_z
_atom_site_U_iso_or_equiv
_atom_site_adp_type
_atom_site_occupancy
_atom_site_site_symmetry_order
_atom_site_calc_flag
_atom_site_refinement_flags_posn
C1 C 0.44311(13) 0.72503(13) 0.55589(12) 0.0142(4) Uani 1 1 d .
P1 P 0.18962(3) 0.64686(3) 0.51994(3) 0.01345(12) Uani 1 1 d .
C2 C 0.41486(13) 0.81319(14) 0.58289(12) 0.0155(4) Uani 1 1 d .
H2 H 0.4017(14) 0.8601(14) 0.5439(12) 0.019 Uiso 1 1 d R
P2 P 0.20068(3) 0.83637(3) 0.51030(3) 0.01266(12) Uani 1 1 d .
Ni3 Ni 0.29976(2) 0.73797(2) 0.56352(2) 0.01206(8) Uani 1 1 d .
B4 B 0.40678(15) 0.65061(16) 0.60687(13) 0.0137(5) Uani 1 1 d .
H4 H 0.3949(13) 0.5892(14) 0.5864(11) 0.016 Uiso 1 1 d R
B5 B 0.52455(16) 0.67753(16) 0.62992(14) 0.0168(5) Uani 1 1 d .
H5 H 0.5677(14) 0.6363(14) 0.6148(12) 0.020 Uiso 1 1 d R
B6 B 0.52918(16) 0.78639(17) 0.61261(14) 0.0179(5) Uani 1 1 d .
H6 H 0.5704(14) 0.8165(14) 0.5824(12) 0.021 Uiso 1 1 d R
B7 B 0.37230(15) 0.81105(17) 0.66032(14) 0.0167(5) Uani 1 1 d .
H7 H 0.3332(14) 0.8682(14) 0.6679(12) 0.020 Uiso 1 1 d R
B8 B 0.36943(16) 0.70297(16) 0.68166(14) 0.0169(5) Uani 1 1 d .
H8 H 0.3265(14) 0.6730(14) 0.7111(12) 0.020 Uiso 1 1 d R
B9 B 0.47983(16) 0.66400(17) 0.70730(14) 0.0183(5) Uani 1 1 d .
H9 H 0.5010(14) 0.6068(14) 0.7458(12) 0.022 Uiso 1 1 d R
B10 B 0.55419(17) 0.75048(16) 0.70892(14) 0.0180(5) Uani 1 1 d .
H10 H 0.6235(15) 0.7551(13) 0.7493(13) 0.022 Uiso 1 1 d R
B11 B 0.48405(16) 0.84149(17) 0.67533(14) 0.0182(5) Uani 1 1 d .
H11 H 0.5028(14) 0.9141(14) 0.6874(12) 0.022 Uiso 1 1 d R
B12 B 0.46048(16) 0.76657(17) 0.73867(14) 0.0190(5) Uani 1 1 d .
H12 H 0.4689(14) 0.7839(14) 0.7974(13) 0.023 Uiso 1 1 d R
C101 C 0.15576(14) 0.58311(14) 0.58935(12) 0.0177(4) Uani 1 1 d .
C102 C 0.06533(14) 0.57409(15) 0.57883(13) 0.0234(5) Uani 1 1 d .
H102 H 0.0221 0.6013 0.5359 0.028 Uiso 1 1 calc R
C103 C 0.03774(16) 0.52571(16) 0.63043(14) 0.0311(6) Uani 1 1 d .
H103 H -0.0241 0.5207 0.6232 0.037 Uiso 1 1 calc R
C104 C 0.09992(16) 0.48478(17) 0.69228(14) 0.0337(6) Uani 1 1 d .
H104 H 0.0809 0.4522 0.7279 0.040 Uiso 1 1 calc R
C105 C 0.18991(16) 0.49131(16) 0.70237(14) 0.0301(6) Uani 1 1 d .
H105 H 0.2326 0.4622 0.7443 0.036 Uiso 1 1 calc R
C106 C 0.21808(15) 0.54038(14) 0.65132(12) 0.0217(5) Uani 1 1 d .
H106 H 0.2799 0.5448 0.6586 0.026 Uiso 1 1 calc R
C107 C 0.20019(13) 0.56822(13) 0.44963(12) 0.0159(4) Uani 1 1 d .
C108 C 0.24891(14) 0.49454(14) 0.47650(13) 0.0196(5) Uani 1 1 d .
H108 H 0.2718 0.4832 0.5311 0.024 Uiso 1 1 calc R
C109 C 0.26421(15) 0.43753(15) 0.42400(14) 0.0242(5) Uani 1 1 d .
H109 H 0.2979 0.3877 0.4428 0.029 Uiso 1 1 calc R
C110 C 0.23026(14) 0.45354(15) 0.34409(14) 0.0260(5) Uani 1 1 d .
H110 H 0.2417 0.4153 0.3081 0.031 Uiso 1 1 calc R
C111 C 0.17986(14) 0.52515(15) 0.31701(13) 0.0221(5) Uani 1 1 d .
H111 H 0.1550 0.5351 0.2622 0.026 Uiso 1 1 calc R
C112 C 0.16524(13) 0.58258(14) 0.36900(12) 0.0175(4) Uani 1 1 d .
H112 H 0.1312 0.6321 0.3497 0.021 Uiso 1 1 calc R
C113 C 0.08710(13) 0.70645(13) 0.46768(12) 0.0151(4) Uani 1 1 d .
H11A H 0.0472 0.6710 0.4253 0.018 Uiso 1 1 calc R
H11B H 0.0552 0.7205 0.5046 0.018 Uiso 1 1 calc R
C201 C 0.14966(13) 0.87635(13) 0.57997(12) 0.0152(4) Uani 1 1 d .
C202 C 0.15125(13) 0.82698(14) 0.64461(12) 0.0183(5) Uani 1 1 d .
H202 H 0.1796 0.7733 0.6523 0.022 Uiso 1 1 calc R
C203 C 0.11186(14) 0.85585(15) 0.69721(13) 0.0229(5) Uani 1 1 d .
H203 H 0.1119 0.8214 0.7402 0.027 Uiso 1 1 calc R
C204 C 0.07227(14) 0.93507(15) 0.68749(13) 0.0231(5) Uani 1 1 d .
H204 H 0.0462 0.9552 0.7243 0.028 Uiso 1 1 calc R
C205 C 0.07081(14) 0.98448(14) 0.62440(13) 0.0229(5) Uani 1 1 d .
H205 H 0.0435 1.0386 0.6179 0.027 Uiso 1 1 calc R
C206 C 0.10884(13) 0.95588(14) 0.57006(12) 0.0185(5) Uani 1 1 d .
H206 H 0.1071 0.9901 0.5265 0.022 Uiso 1 1 calc R
C207 C 0.23025(13) 0.93031(13) 0.46722(12) 0.0159(4) Uani 1 1 d .
C208 C 0.28855(14) 0.99021(14) 0.51515(13) 0.0191(5) Uani 1 1 d .
H208 H 0.3124 0.9812 0.5701 0.023 Uiso 1 1 calc R
C209 C 0.31152(15) 1.06221(15) 0.48299(13) 0.0257(5) Uani 1 1 d .
H209 H 0.3511 1.1024 0.5157 0.031 Uiso 1 1 calc R
C210 C 0.27620(15) 1.07548(16) 0.40216(14) 0.0294(6) Uani 1 1 d .
H210 H 0.2915 1.1251 0.3800 0.035 Uiso 1 1 calc R
C211 C 0.21924(15) 1.01694(15) 0.35429(14) 0.0273(5) Uani 1 1 d .
H211 H 0.1954 1.0263 0.2994 0.033 Uiso 1 1 calc R
C212 C 0.19673(14) 0.94429(15) 0.38640(12) 0.0201(5) Uani 1 1 d .
H212 H 0.1582 0.9037 0.3531 0.024 Uiso 1 1 calc R
C213 C 0.10933(13) 0.78737(13) 0.43278(12) 0.0156(4) Uani 1 1 d .
H21A H 0.0569 0.8254 0.4159 0.019 Uiso 1 1 calc R
H21B H 0.1277 0.7745 0.3869 0.019 Uiso 1 1 calc R
C1' C 0.44687(13) 0.71599(13) 0.47269(12) 0.0148(4) Uani 1 1 d .
C2' C 0.37894(14) 0.64909(14) 0.41138(12) 0.0165(4) Uani 1 1 d .
H2' H 0.3424(14) 0.6201(14) 0.4304(12) 0.020 Uiso 1 1 d R
B3' B 0.35739(16) 0.75483(16) 0.39524(14) 0.0177(5) Uani 1 1 d .
H3' H 0.3040(15) 0.7781(14) 0.4103(12) 0.021 Uiso 1 1 d R
B4' B 0.46504(16) 0.80163(17) 0.42036(14) 0.0178(5) Uani 1 1 d .
H4' H 0.4724(14) 0.8653(15) 0.4481(12) 0.021 Uiso 1 1 d R
B5' B 0.54608(16) 0.71926(16) 0.45304(14) 0.0165(5) Uani 1 1 d .
H5' H 0.6029(15) 0.7292(14) 0.4998(13) 0.020 Uiso 1 1 d R
B6' B 0.48914(16) 0.62186(17) 0.44956(14) 0.0176(5) Uani 1 1 d .
H6' H 0.5079(14) 0.5727(14) 0.4938(12) 0.021 Uiso 1 1 d R
B7' B 0.34465(17) 0.68285(18) 0.31649(14) 0.0211(6) Uani 1 1 d .
H7' H 0.2744(15) 0.6680(14) 0.2795(12) 0.025 Uiso 1 1 d R
B8' B 0.40120(17) 0.78081(18) 0.32079(15) 0.0216(6) Uani 1 1 d .
H8' H 0.3696(14) 0.8292(15) 0.2801(13) 0.026 Uiso 1 1 d R
B9' B 0.51778(17) 0.75875(17) 0.35585(15) 0.0216(6) Uani 1 1 d .
H9' H 0.5704(15) 0.7958(15) 0.3376(13) 0.026 Uiso 1 1 d R
B10' B 0.53260(17) 0.64772(17) 0.37439(14) 0.0203(5) Uani 1 1 d .
H10' H 0.5921(14) 0.6084(14) 0.3710(12) 0.024 Uiso 1 1 d R
B11' B 0.42509(17) 0.60151(17) 0.34987(14) 0.0196(5) Uani 1 1 d .
H11' H 0.4072(14) 0.5351(15) 0.3325(12) 0.024 Uiso 1 1 d R
B12' B 0.44290(17) 0.68604(18) 0.29168(15) 0.0219(6) Uani 1 1 d .
H12' H 0.4332(14) 0.6749(14) 0.2280(13) 0.026 Uiso 1 1 d R

loop_
_atom_site_aniso_label
_atom_site_aniso_U_11
_atom_site_aniso_U_22
_atom_site_aniso_U_33
_atom_site_aniso_U_23
_atom_site_aniso_U_13
_atom_site_aniso_U_12
C1 0.0116(10) 0.0132(11) 0.0169(10) -0.0023(8) 0.0038(8) 0.0000(8)
P1 0.0104(3) 0.0134(3) 0.0149(3) 0.0019(2) 0.0021(2) -0.0005(2)
C2 0.0119(10) 0.0151(12) 0.0175(11) -0.0025(9) 0.0022(9) -0.0018(8)
P2 0.0108(3) 0.0131(3) 0.0132(3) 0.0003(2) 0.0030(2) -0.0003(2)
Ni3 0.00928(13) 0.01261(15) 0.01278(13) -0.00011(11) 0.00172(10) -0.00028(10)
B4 0.0085(11) 0.0167(13) 0.0132(11) 0.0009(10) 0.0001(9) 0.0018(9)
B5 0.0113(11) 0.0180(13) 0.0185(12) 0.0000(10) 0.0017(10) 0.0016(10)
B6 0.0108(11) 0.0205(14) 0.0212(13) -0.0051(10) 0.0039(10) -0.0020(10)
B7 0.0119(12) 0.0212(14) 0.0153(12) -0.0018(10) 0.0022(10) 0.0008(10)
B8 0.0136(12) 0.0201(14) 0.0146(12) 0.0001(10) 0.0016(10) 0.0015(10)
B9 0.0155(12) 0.0199(14) 0.0172(12) 0.0022(10) 0.0022(10) 0.0010(10)
B10 0.0151(12) 0.0208(14) 0.0143(12) -0.0021(10) -0.0001(10) 0.0006(10)
B11 0.0142(12) 0.0213(14) 0.0172(12) -0.0024(10) 0.0029(10) 0.0007(10)
B12 0.0168(12) 0.0241(14) 0.0135(12) -0.0014(10) 0.0016(10) -0.0014(10)
C101 0.0185(11) 0.0162(12) 0.0178(11) 0.0034(9) 0.0052(9) -0.0004(9)
C102 0.0167(11) 0.0256(13) 0.0244(12) 0.0093(10) 0.0021(10) -0.0009(10)
C103 0.0192(12) 0.0365(16) 0.0368(14) 0.0144(12) 0.0084(11) -0.0056(11)
C104 0.0308(14) 0.0379(16) 0.0330(14) 0.0172(12) 0.0114(12) -0.0051(12)
C105 0.0272(13) 0.0287(15) 0.0312(14) 0.0154(11) 0.0057(11) -0.0006(11)
C106 0.0180(11) 0.0219(13) 0.0231(12) 0.0068(10) 0.0040(10) 0.0001(9)
C107 0.0103(10) 0.0146(11) 0.0203(11) -0.0020(9) 0.0018(9) -0.0048(8)
C108 0.0150(11) 0.0171(12) 0.0227(12) 0.0008(9) 0.0009(9) -0.0024(9)
C109 0.0204(12) 0.0149(12) 0.0347(13) -0.0015(10) 0.0056(11) 0.0002(9)
C110 0.0171(11) 0.0247(14) 0.0337(14) -0.0136(11) 0.0050(10) -0.0025(10)
C111 0.0136(11) 0.0279(14) 0.0220(12) -0.0069(10) 0.0024(9) -0.0027(9)
C112 0.0123(10) 0.0180(12) 0.0205(11) 0.0011(9) 0.0030(9) -0.0005(9)
C113 0.0114(10) 0.0161(11) 0.0151(10) 0.0011(8) 0.0008(8) -0.0006(8)
C201 0.0101(10) 0.0172(11) 0.0179(11) -0.0028(9) 0.0043(9) -0.0013(8)
C202 0.0159(11) 0.0175(12) 0.0226(11) 0.0035(9) 0.0078(9) 0.0024(9)
C203 0.0221(12) 0.0267(14) 0.0226(12) 0.0055(10) 0.0111(10) 0.0023(10)
C204 0.0212(12) 0.0246(13) 0.0282(12) -0.0022(10) 0.0146(10) 0.0002(10)
C205 0.0236(12) 0.0171(12) 0.0317(13) 0.0014(10) 0.0144(11) 0.0054(9)
C206 0.0171(11) 0.0178(12) 0.0207(11) 0.0040(9) 0.0064(9) 0.0019(9)
C207 0.0107(10) 0.0158(12) 0.0212(11) 0.0038(9) 0.0052(9) -0.0002(8)
C208 0.0166(11) 0.0177(12) 0.0212(11) 0.0003(9) 0.0038(9) 0.0006(9)
C209 0.0207(12) 0.0201(13) 0.0321(13) 0.0026(10) 0.0035(11) -0.0080(10)
C210 0.0213(12) 0.0279(14) 0.0360(14) 0.0130(11) 0.0057(11) -0.0068(10)
C211 0.0227(12) 0.0308(15) 0.0258(13) 0.0128(11) 0.0047(11) -0.0023(10)
C212 0.0179(11) 0.0217(13) 0.0194(11) 0.0024(9) 0.0043(9) -0.0032(9)
C213 0.0121(10) 0.0172(11) 0.0159(10) 0.0034(8) 0.0026(9) 0.0005(8)
C1' 0.0118(10) 0.0154(11) 0.0166(10) 0.0000(8) 0.0039(9) -0.0006(8)
C2' 0.0134(10) 0.0179(12) 0.0180(11) -0.0017(9) 0.0051(9) -0.0019(9)
B3' 0.0146(12) 0.0200(14) 0.0170(12) 0.0006(10) 0.0033(10) 0.0032(10)
B4' 0.0176(12) 0.0166(14) 0.0201(13) 0.0048(10) 0.0075(11) 0.0012(10)
B5' 0.0113(11) 0.0216(14) 0.0168(12) 0.0007(10) 0.0052(10) 0.0011(10)
B6' 0.0149(12) 0.0182(14) 0.0193(13) -0.0018(10) 0.0051(10) 0.0017(10)
B7' 0.0178(13) 0.0306(16) 0.0145(12) -0.0017(11) 0.0049(11) 0.0029(11)
B8' 0.0204(13) 0.0249(16) 0.0195(13) 0.0051(11) 0.0067(11) 0.0048(11)
B9' 0.0200(13) 0.0271(15) 0.0193(13) 0.0029(11) 0.0086(11) 0.0020(11)
B10' 0.0182(13) 0.0229(15) 0.0209(13) -0.0016(11) 0.0081(11) 0.0036(10)
B11' 0.0188(13) 0.0217(14) 0.0188(13) -0.0037(10) 0.0068(11) 0.0010(10)
B12' 0.0197(13) 0.0273(15) 0.0194(13) 0.0001(11) 0.0077(11) 0.0041(11)

loop_
_atom_type_symbol
_atom_type_description
_atom_type_scat_dispersion_real
_atom_type_scat_dispersion_imag
_atom_type_scat_source
C C 0.0033 0.0016 'International Tables Vol C Tables 4.2.6.8 and 6.1.1.4'
H H 0.0000 0.0000 'International Tables Vol C Tables 4.2.6.8 and 6.1.1.4'
B B 0.0013 0.0007 'International Tables Vol C Tables 4.2.6.8 and 6.1.1.4'
Ni Ni 0.3393 1.1124 'International Tables Vol C Tables 4.2.6.8 and 6.1.1.4'
O O 0.0106 0.0060 'International Tables Vol C Tables 4.2.6.8 and 6.1.1.4'
P P 0.1023 0.0942 'International Tables Vol C Tables 4.2.6.8 and 6.1.1.4'

loop_
_geom_angle_atom_site_label_1
_geom_angle_atom_site_label_2
_geom_angle_atom_site_label_3
_geom_angle
C2 C1 Ni3 61.58(9)
C2 C1 B4 104.86(15)
C2 C1 B5 111.42(16)
C2 C1 B6 64.50(13)
B4 C1 Ni3 61.09(10)
B5 C1 Ni3 119.55(13)
B5 C1 B4 64.84(13)
B5 C1 B6 62.11(14)
B6 C1 Ni3 120.93(13)
B6 C1 B4 114.43(16)
C1' C1 C2 119.41(17)
C1' C1 Ni3 115.22(13)
C1' C1 B4 126.62(17)
C1' C1 B5 117.64(16)
C1' C1 B6 110.82(16)
C101 P1 Ni3 119.84(7)
C101 P1 C107 102.72(10)
C101 P1 C113 102.79(9)
C107 P1 Ni3 116.62(6)
C107 P1 C113 105.23(9)
C113 P1 Ni3 107.98(7)
C1 C2 H2 116.6(12)
C1 C2 Ni3 76.88(11)
C1 C2 B6 61.01(13)
C1 C2 B7 116.99(17)
C1 C2 B11 111.82(17)
Ni3 C2 H2 109.8(12)
B6 C2 H2 110.1(12)
B6 C2 Ni3 131.41(15)
B7 C2 H2 122.5(12)
B7 C2 Ni3 64.88(10)
B7 C2 B6 112.74(16)
B11 C2 H2 114.1(12)
B11 C2 Ni3 122.85(14)
B11 C2 B6 60.70(13)
B11 C2 B7 61.30(13)
C201 P2 Ni3 111.24(7)
C207 P2 Ni3 121.29(7)
C207 P2 C201 104.63(10)
C207 P2 C213 105.82(9)
C213 P2 Ni3 107.80(7)
C213 P2 C201 104.82(9)
P1 Ni3 C1 126.56(5)
C2 Ni3 C1 41.54(7)
C2 Ni3 P1 165.97(6)
C2 Ni3 P2 97.30(6)
C2 Ni3 B4 76.34(9)
C2 Ni3 B8 81.37(9)
P2 Ni3 C1 127.33(5)
P2 Ni3 P1 86.57(2)
B4 Ni3 C1 44.77(8)
B4 Ni3 P1 98.52(7)
B4 Ni3 P2 172.07(6)
B7 Ni3 C1 79.85(8)
B7 Ni3 P1 144.19(7)
B7 Ni3 C2 49.17(8)
B7 Ni3 P2 95.05(7)
B7 Ni3 B4 84.40(10)
B7 Ni3 B8 49.23(10)
B8 Ni3 C1 81.23(8)
B8 Ni3 P1 105.87(7)
B8 Ni3 P2 132.97(7)
B8 Ni3 B4 51.49(9)
C1 B4 Ni3 74.14(11)
C1 B4 H4 120.5(11)
C1 B4 B5 57.14(12)
C1 B4 B8 109.64(17)
C1 B4 B9 104.01(16)
Ni3 B4 H4 116.8(11)
B5 B4 Ni3 124.35(15)
B5 B4 H4 110.6(11)
B5 B4 B8 106.54(16)
B8 B4 Ni3 64.21(10)
B8 B4 H4 128.2(11)
B9 B4 Ni3 117.26(14)
B9 B4 H4 116.6(11)
B9 B4 B5 58.72(13)
B9 B4 B8 57.81(13)
C1 B5 B4 58.02(12)
C1 B5 H5 117.6(11)
C1 B5 B6 59.38(13)
C1 B5 B9 105.92(16)
C1 B5 B10 105.94(17)
B4 B5 H5 120.4(12)
B6 B5 B4 106.80(17)
B6 B5 H5 119.6(12)
B6 B5 B9 108.02(17)
B6 B5 B10 59.34(14)
B9 B5 B4 60.23(13)
B9 B5 H5 126.8(12)
B10 B5 B4 108.10(17)
B10 B5 H5 126.5(12)
B10 B5 B9 60.86(14)
C1 B6 C2 54.49(12)
C1 B6 B5 58.50(13)
C1 B6 H6 116.1(11)
C1 B6 B10 106.41(17)
C1 B6 B11 104.52(16)
C2 B6 H6 118.1(11)
B5 B6 C2 100.92(16)
B5 B6 H6 125.8(12)
B5 B6 B11 108.63(18)
B10 B6 C2 104.39(16)
B10 B6 B5 60.82(14)
B10 B6 H6 131.8(11)
B10 B6 B11 61.58(14)
B11 B6 C2 58.53(13)
B11 B6 H6 123.2(12)
C2 B7 Ni3 65.95(10)
C2 B7 H7 117.2(11)
C2 B7 B8 103.92(17)
C2 B7 B11 58.68(13)
C2 B7 B12 103.56(16)
Ni3 B7 H7 111.9(11)
B8 B7 Ni3 66.34(11)
B8 B7 H7 134.1(11)
B8 B7 B11 109.25(17)
B8 B7 B12 60.61(14)
B11 B7 Ni3 121.41(14)
B11 B7 H7 109.1(11)
B11 B7 B12 60.12(14)
B12 B7 Ni3 121.10(16)
B12 B7 H7 122.7(11)
Ni3 B8 H8 113.6(11)
B4 B8 Ni3 64.31(10)
B4 B8 H8 124.4(11)
B7 B8 Ni3 64.43(11)
B7 B8 B4 103.71(16)
B7 B8 H8 126.1(11)
B7 B8 B9 107.48(17)
B7 B8 B12 60.09(14)
B9 B8 Ni3 119.41(14)
B9 B8 B4 60.09(13)
B9 B8 H8 116.3(11)
B9 B8 B12 60.20(14)
B12 B8 Ni3 118.93(15)
B12 B8 B4 106.25(16)
B12 B8 H8 118.5(11)
B4 B9 H9 119.1(11)
B5 B9 B4 61.05(13)
B5 B9 H9 117.9(11)
B5 B9 B10 59.31(14)
B8 B9 B4 62.10(13)
B8 B9 B5 111.95(17)
B8 B9 H9 120.6(11)
B8 B9 B10 109.09(18)
B8 B9 B12 60.23(14)
B10 B9 B4 107.53(17)
B10 B9 H9 122.9(11)
B12 B9 B4 107.80(17)
B12 B9 B5 107.35(18)
B12 B9 H9 125.8(11)
B12 B9 B10 59.00(14)
B5 B10 B9 59.83(14)
B5 B10 H10 120.9(11)
B5 B10 B11 106.37(17)
B6 B10 B5 59.84(14)
B6 B10 B9 107.59(17)
B6 B10 H10 118.9(12)
B6 B10 B11 59.64(13)
B6 B10 B12 108.96(18)
B9 B10 H10 124.5(11)
B11 B10 B9 105.89(17)
B11 B10 H10 122.7(11)
B12 B10 B5 108.47(17)
B12 B10 B9 59.88(14)
B12 B10 H10 123.2(12)
B12 B10 B11 59.75(14)
C2 B11 B6 60.77(13)
C2 B11 B7 60.03(13)
C2 B11 B10 103.96(17)
C2 B11 H11 117.9(10)
C2 B11 B12 104.44(17)
B6 B11 B7 111.74(18)
B6 B11 B10 58.78(14)
B6 B11 H11 117.7(10)
B6 B11 B12 107.78(18)
B7 B11 B10 108.08(18)
B7 B11 H11 117.9(10)
B7 B11 B12 59.95(14)
B10 B11 H11 128.6(10)
B12 B11 B10 59.18(14)
B12 B11 H11 128.4(10)
B7 B12 B8 59.31(14)
B7 B12 B9 106.37(17)
B7 B12 B11 59.93(14)
B7 B12 H12 120.0(12)
B8 B12 H12 122.1(12)
B9 B12 B8 59.57(14)
B9 B12 H12 125.3(12)
B10 B12 B7 109.59(17)
B10 B12 B8 110.29(17)
B10 B12 B9 61.12(14)
B10 B12 B11 61.07(14)
B10 B12 H12 120.5(12)
B11 B12 B8 108.05(17)
B11 B12 B9 107.85(17)
B11 B12 H12 119.4(13)
C102 C101 P1 119.41(16)
C102 C101 C106 118.79(19)
C106 C101 P1 121.75(16)
C101 C102 H102 119.7
C103 C102 C101 120.6(2)
C103 C102 H102 119.7
C102 C103 H103 119.9
C104 C103 C102 120.2(2)
C104 C103 H103 119.9
C103 C104 H104 120.0
C103 C104 C105 119.9(2)
C105 C104 H104 120.0
C104 C105 H105 119.9
C104 C105 C106 120.2(2)
C106 C105 H105 119.9
C101 C106 H106 119.9
C105 C106 C101 120.3(2)
C105 C106 H106 119.9
C108 C107 P1 119.78(16)
C108 C107 C112 118.75(19)
C112 C107 P1 121.35(16)
C107 C108 H108 119.7
C109 C108 C107 120.6(2)
C109 C108 H108 119.7
C108 C109 H109 120.1
C110 C109 C108 119.9(2)
C110 C109 H109 120.1
C109 C110 H110 120.1
C111 C110 C109 119.8(2)
C111 C110 H110 120.1
C110 C111 H111 119.7
C110 C111 C112 120.5(2)
C112 C111 H111 119.7
C107 C112 H112 119.8
C111 C112 C107 120.4(2)
C111 C112 H112 119.8
P1 C113 H11A 109.5
P1 C113 H11B 109.5
H11A C113 H11B 108.1
C213 C113 P1 110.78(14)
C213 C113 H11A 109.5
C213 C113 H11B 109.5
C202 C201 P2 119.75(16)
C206 C201 P2 121.15(15)
C206 C201 C202 119.11(18)
C201 C202 H202 119.8
C203 C202 C201 120.4(2)
C203 C202 H202 119.8
C202 C203 H203 119.9
C202 C203 C204 120.2(2)
C204 C203 H203 119.9
C203 C204 H204 120.0
C205 C204 C203 119.9(2)
C205 C204 H204 120.0
C204 C205 H205 119.6
C204 C205 C206 120.7(2)
C206 C205 H205 119.6
C201 C206 H206 120.2
C205 C206 C201 119.63(19)
C205 C206 H206 120.2
C208 C207 P2 120.03(15)
C212 C207 P2 121.19(16)
C212 C207 C208 118.77(19)
C207 C208 H208 119.7
C209 C208 C207 120.6(2)
C209 C208 H208 119.7
C208 C209 H209 120.2
C208 C209 C210 119.7(2)
C210 C209 H209 120.2
C209 C210 H210 119.8
C211 C210 C209 120.4(2)
C211 C210 H210 119.8
C210 C211 H211 120.0
C210 C211 C212 120.0(2)
C212 C211 H211 120.0
C207 C212 H212 119.7
C211 C212 C207 120.6(2)
C211 C212 H212 119.7
P2 C213 H21A 110.5
P2 C213 H21B 110.5
C113 C213 P2 105.95(14)
C113 C213 H21A 110.5
C113 C213 H21B 110.5
H21A C213 H21B 108.7
C1 C1' C2' 119.26(16)
C1 C1' B3' 117.88(16)
C1 C1' B4' 122.18(18)
C1 C1' B5' 122.53(17)
C1 C1' B6' 117.45(17)
C2' C1' B3' 60.69(13)
C2' C1' B4' 109.04(16)
C2' C1' B5' 108.50(16)
C2' C1' B6' 60.47(13)
B3' C1' B6' 112.66(16)
B4' C1' B3' 61.60(13)
B4' C1' B6' 112.89(16)
B5' C1' B3' 112.25(16)
B5' C1' B4' 62.18(13)
B5' C1' B6' 61.60(14)
C1' C2' H2' 115.7(14)
C1' C2' B3' 62.33(13)
C1' C2' B6' 62.51(13)
C1' C2' B7' 113.15(17)
C1' C2' B11' 113.35(16)
B3' C2' H2' 116.6(14)
B6' C2' H2' 115.2(14)
B6' C2' B3' 115.75(18)
B7' C2' H2' 121.3(14)
B7' C2' B3' 62.87(15)
B7' C2' B6' 115.12(16)
B11' C2' H2' 120.2(14)
B11' C2' B3' 115.22(17)
B11' C2' B6' 62.89(14)
B11' C2' B7' 62.69(14)
C1' B3' H3' 115.6(12)
C1' B3' B4' 58.99(13)
C1' B3' B7' 105.16(17)
C1' B3' B8' 105.84(17)
C2' B3' C1' 56.98(12)
C2' B3' H3' 115.8(12)
C2' B3' B4' 104.07(17)
C2' B3' B7' 58.32(14)
C2' B3' B8' 104.53(17)
B4' B3' H3' 125.7(12)
B4' B3' B7' 108.19(17)
B7' B3' H3' 123.5(12)
B8' B3' H3' 133.1(12)
B8' B3' B4' 60.31(14)
B8' B3' B7' 60.33(15)
C1' B4' B3' 59.42(13)
C1' B4' H4' 118.2(11)
C1' B4' B5' 58.84(13)
C1' B4' B8' 105.45(18)
C1' B4' B9' 105.17(17)
B3' B4' H4' 116.0(11)
B3' B4' B5' 107.80(17)
B3' B4' B9' 107.30(18)
B5' B4' H4' 123.7(11)
B8' B4' B3' 59.37(14)
B8' B4' H4' 124.2(11)
B8' B4' B5' 107.65(18)
B8' B4' B9' 59.97(14)
B9' B4' H4' 129.6(11)
B9' B4' B5' 59.65(14)
C1' B5' B4' 58.97(13)
C1' B5' H5' 116.6(12)
C1' B5' B6' 59.53(13)
C1' B5' B9' 105.59(17)
C1' B5' B10' 105.84(17)
B4' B5' H5' 120.0(12)
B6' B5' B4' 108.58(17)
B6' B5' H5' 117.5(12)
B9' B5' B4' 60.07(14)
B9' B5' H5' 128.7(12)
B9' B5' B6' 108.25(18)
B10' B5' B4' 108.66(17)
B10' B5' H5' 126.7(12)
B10' B5' B6' 59.71(14)
B10' B5' B9' 60.51(14)
C1' B6' B5' 58.87(13)
C1' B6' H6' 118.0(11)
C1' B6' B10' 105.60(17)
C1' B6' B11' 105.25(17)
C2' B6' C1' 57.03(12)
C2' B6' B5' 103.67(17)
C2' B6' H6' 118.1(12)
C2' B6' B10' 104.04(17)
C2' B6' B11' 58.34(13)
B5' B6' H6' 125.8(12)
B5' B6' B11' 107.71(18)
B10' B6' B5' 60.06(14)
B10' B6' H6' 130.8(11)
B10' B6' B11' 59.97(14)
B11' B6' H6' 122.8(12)
C2' B7' B3' 58.81(13)
C2' B7' H7' 117.0(11)
C2' B7' B8' 104.06(18)
C2' B7' B11' 58.56(13)
C2' B7' B12' 104.74(18)
B3' B7' H7' 115.8(11)
B8' B7' B3' 59.24(14)
B8' B7' H7' 126.7(12)
B11' B7' B3' 108.43(17)
B11' B7' H7' 120.9(12)
B11' B7' B8' 108.76(18)
B12' B7' B3' 108.21(19)
B12' B7' H7' 130.2(11)
B12' B7' B8' 60.61(15)
B12' B7' B11' 60.56(15)
B3' B8' B4' 60.32(14)
B3' B8' B7' 60.43(14)
B3' B8' H8' 118.8(12)
B3' B8' B9' 108.24(18)
B3' B8' B12' 108.09(19)
B4' B8' B7' 108.28(18)
B4' B8' H8' 123.0(12)
B4' B8' B9' 60.20(14)
B4' B8' B12' 108.19(18)
B7' B8' H8' 118.8(12)
B7' B8' B12' 59.26(15)
B9' B8' B7' 107.14(19)
B9' B8' H8' 125.5(12)
B9' B8' B12' 59.76(15)
B12' B8' H8' 122.4(12)
B4' B9' H9' 122.5(12)
B4' B9' B10' 108.17(17)
B5' B9' B4' 60.27(14)
B5' B9' B8' 108.02(17)
B5' B9' H9' 119.6(11)
B5' B9' B10' 59.69(14)
B5' B9' B12' 108.11(18)
B8' B9' B4' 59.83(14)
B8' B9' H9' 124.4(11)
B8' B9' B10' 108.37(19)
B10' B9' H9' 119.2(12)
B12' B9' B4' 108.37(18)
B12' B9' B8' 60.36(15)
B12' B9' H9' 122.1(11)
B12' B9' B10' 60.29(15)
B5' B10' B9' 59.80(14)
B5' B10' H10' 120.5(11)
B5' B10' B12' 107.61(18)
B6' B10' B5' 60.23(14)
B6' B10' B9' 108.10(17)
B6' B10' H10' 117.1(11)
B6' B10' B11' 60.31(14)
B6' B10' B12' 108.34(17)
B9' B10' H10' 125.4(11)
B9' B10' B12' 59.55(15)
B11' B10' B5' 108.10(17)
B11' B10' B9' 107.63(18)
B11' B10' H10' 120.3(11)
B11' B10' B12' 60.03(15)
B12' B10' H10' 125.2(10)
C2' B11' B6' 58.76(13)
C2' B11' B7' 58.75(13)
C2' B11' B10' 104.16(17)
C2' B11' H11' 118.7(11)
C2' B11' B12' 104.10(18)
B6' B11' H11' 117.7(11)
B6' B11' B12' 108.26(19)
B7' B11' B6' 108.45(18)
B7' B11' B10' 108.09(19)
B7' B11' H11' 120.4(11)
B7' B11' B12' 59.53(14)
B10' B11' B6' 59.72(14)
B10' B11' H11' 126.7(11)
B10' B11' B12' 60.51(15)
B12' B11' H11' 128.4(11)
B7' B12' B8' 60.13(15)
B7' B12' B9' 107.92(18)
B7' B12' B10' 107.56(17)
B7' B12' B11' 59.91(14)
B7' B12' H12' 115.3(11)
B8' B12' B10' 107.89(18)
B8' B12' H12' 119.8(12)
B9' B12' B8' 59.87(15)
B9' B12' B10' 60.16(15)
B9' B12' B11' 107.67(18)
B9' B12' H12' 127.1(12)
B10' B12' H12' 126.9(12)
B11' B12' B8' 107.87(17)
B11' B12' B10' 59.47(14)
B11' B12' H12' 119.6(12)

loop_
_geom_bond_atom_site_label_1
_geom_bond_atom_site_label_2
_geom_bond_distance
C1 C2 1.592(3)
C1 Ni3 2.338(2)
C1 B4 1.712(3)
C1 B5 1.695(3)
C1 B6 1.711(3)
C1 C1' 1.534(3)
P1 Ni3 2.2005(6)
P1 C101 1.828(2)
P1 C107 1.828(2)
P1 C113 1.846(2)
C2 H2 1.00(2)
C2 Ni3 2.112(2)
C2 B6 1.766(3)
C2 B7 1.750(3)
C2 B11 1.726(3)
P2 Ni3 2.1951(6)
P2 C201 1.827(2)
P2 C207 1.813(2)
P2 C213 1.820(2)
Ni3 B4 2.128(2)
Ni3 B7 2.094(2)
Ni3 B8 2.126(2)
B4 H4 1.03(2)
B4 B5 1.827(3)
B4 B8 1.848(3)
B4 B9 1.812(3)
B5 H5 1.05(2)
B5 B6 1.758(4)
B5 B9 1.784(3)
B5 B10 1.775(3)
B6 H6 1.09(2)
B6 B10 1.749(4)
B6 B11 1.764(3)
B7 H7 1.13(2)
B7 B8 1.758(4)
B7 B11 1.772(3)
B7 B12 1.772(3)
B8 H8 1.10(2)
B8 B9 1.769(3)
B8 B12 1.781(4)
B9 H9 1.12(2)
B9 B10 1.803(4)
B9 B12 1.781(4)
B10 H10 1.10(2)
B10 B11 1.798(4)
B10 B12 1.765(4)
B11 H11 1.19(2)
B11 B12 1.775(4)
B12 H12 1.06(2)
C101 C102 1.393(3)
C101 C106 1.397(3)
C102 H102 0.9500
C102 C103 1.388(3)
C103 H103 0.9500
C103 C104 1.382(3)
C104 H104 0.9500
C104 C105 1.384(3)
C105 H105 0.9500
C105 C106 1.392(3)
C106 H106 0.9500
C107 C108 1.394(3)
C107 C112 1.396(3)
C108 H108 0.9500
C108 C109 1.390(3)
C109 H109 0.9500
C109 C110 1.388(3)
C110 H110 0.9500
C110 C111 1.380(3)
C111 H111 0.9500
C111 C112 1.383(3)
C112 H112 0.9500
C113 H11A 0.9900
C113 H11B 0.9900
C113 C213 1.522(3)
C201 C202 1.401(3)
C201 C206 1.400(3)
C202 H202 0.9500
C202 C203 1.382(3)
C203 H203 0.9500
C203 C204 1.388(3)
C204 H204 0.9500
C204 C205 1.378(3)
C205 H205 0.9500
C205 C206 1.392(3)
C206 H206 0.9500
C207 C208 1.404(3)
C207 C212 1.397(3)
C208 H208 0.9500
C208 C209 1.384(3)
C209 H209 0.9500
C209 C210 1.397(3)
C210 H210 0.9500
C210 C211 1.380(3)
C211 H211 0.9500
C211 C212 1.389(3)
C212 H212 0.9500
C213 H21A 0.9900
C213 H21B 0.9900
C1' C2' 1.648(3)
C1' B3' 1.741(3)
C1' B4' 1.733(3)
C1' B5' 1.731(3)
C1' B6' 1.743(3)
C2' H2' 0.90(2)
C2' B3' 1.714(3)
C2' B6' 1.709(3)
C2' B7' 1.705(3)
C2' B11' 1.702(3)
B3' H3' 1.04(2)
B3' B4' 1.779(3)
B3' B7' 1.783(4)
B3' B8' 1.761(3)
B4' H4' 1.11(2)
B4' B5' 1.789(4)
B4' B8' 1.778(4)
B4' B9' 1.785(3)
B5' H5' 1.02(2)
B5' B6' 1.778(4)
B5' B9' 1.777(4)
B5' B10' 1.775(4)
B6' H6' 1.08(2)
B6' B10' 1.769(3)
B6' B11' 1.779(3)
B7' H7' 1.12(2)
B7' B8' 1.781(4)
B7' B11' 1.772(4)
B7' B12' 1.765(4)
B8' H8' 1.06(2)
B8' B9' 1.781(4)
B8' B12' 1.790(4)
B9' H9' 1.16(2)
B9' B10' 1.790(4)
B9' B12' 1.779(4)
B10' H10' 1.15(2)
B10' B11' 1.774(4)
B10' B12' 1.792(4)
B11' H11' 1.11(2)
B11' B12' 1.784(4)
B12' H12' 1.12(2)

loop_
_geom_torsion_atom_site_label_1
_geom_torsion_atom_site_label_2
_geom_torsion_atom_site_label_3
_geom_torsion_atom_site_label_4
_geom_torsion
C1 C2 B6 B5 -37.69(15)
C1 C2 B6 B10 -100.10(18)
C1 C2 B6 B11 -142.95(18)
C1 C2 B7 Ni3 -58.66(14)
C1 C2 B7 B8 -2.9(2)
C1 C2 B7 B11 101.34(19)
C1 C2 B7 B12 59.6(2)
C1 C2 B11 B6 34.59(17)
C1 C2 B11 B7 -109.76(19)
C1 C2 B11 B10 -6.7(2)
C1 C2 B11 B12 -68.0(2)
C1 B4 B5 B6 35.34(15)
C1 B4 B5 B9 136.86(18)
C1 B4 B5 B10 97.85(18)
C1 B4 B8 Ni3 60.35(13)
C1 B4 B8 B7 8.0(2)
C1 B4 B8 B9 -94.53(18)
C1 B4 B8 B12 -54.4(2)
C1 B4 B9 B5 -36.30(15)
C1 B4 B9 B8 104.61(17)
C1 B4 B9 B10 1.9(2)
C1 B4 B9 B12 64.09(19)
C1 B5 B6 C2 35.70(13)
C1 B5 B6 B10 136.20(17)
C1 B5 B6 B11 95.96(17)
C1 B5 B9 B4 37.10(16)
C1 B5 B9 B8 0.2(2)
C1 B5 B9 B10 -99.67(18)
C1 B5 B9 B12 -64.0(2)
C1 B5 B10 B6 -38.28(15)
C1 B5 B10 B9 99.64(17)
C1 B5 B10 B11 0.5(2)
C1 B5 B10 B12 63.4(2)
C1 B6 B10 B5 37.97(15)
C1 B6 B10 B9 0.5(2)
C1 B6 B10 B11 -97.93(17)
C1 B6 B10 B12 -62.9(2)
C1 B6 B11 C2 -30.44(15)
C1 B6 B11 B7 2.5(2)
C1 B6 B11 B10 101.05(18)
C1 B6 B11 B12 66.5(2)
C1 C1' C2' B3' 107.5(2)
C1 C1' C2' B6' -106.9(2)
C1 C1' C2' B7' 145.82(18)
C1 C1' C2' B11' -145.21(18)
C1 C1' B3' C2' -109.70(19)
C1 C1' B3' B4' 113.5(2)
C1 C1' B3' B7' -144.11(18)
C1 C1' B3' B8' 153.03(18)
C1 C1' B4' B3' -106.7(2)
C1 C1' B4' B5' 112.7(2)
C1 C1' B4' B8' -145.72(18)
C1 C1' B4' B9' 151.87(18)
C1 C1' B5' B4' -112.2(2)
C1 C1' B5' B6' 106.1(2)
C1 C1' B5' B9' -151.63(19)
C1 C1' B5' B10' 145.24(19)
C1 C1' B6' C2' 109.80(19)
C1 C1' B6' B5' -114.1(2)
C1 C1' B6' B10' -153.36(17)
C1 C1' B6' B11' 144.18(18)
P1 C101 C102 C103 179.68(19)
P1 C101 C106 C105 -178.98(18)
P1 C107 C108 C109 -174.38(16)
P1 C107 C112 C111 175.03(16)
P1 C113 C213 P2 -46.92(16)
C2 C1 B4 Ni3 44.84(13)
C2 C1 B4 B5 -107.03(17)
C2 C1 B4 B8 -9.6(2)
C2 C1 B4 B9 -69.99(18)
C2 C1 B5 B4 96.90(17)
C2 C1 B5 B6 -43.04(16)
C2 C1 B5 B9 58.8(2)
C2 C1 B5 B10 -4.8(2)
C2 C1 B6 B5 135.25(17)
C2 C1 B6 B10 96.20(17)
C2 C1 B6 B11 32.06(16)
C2 C1 C1' C2' -116.7(2)
C2 C1 C1' B3' -46.5(3)
C2 C1 C1' B4' 25.9(3)
C2 C1 C1' B5' 101.3(2)
C2 C1 C1' B6' 173.54(16)
C2 B6 B10 B5 94.63(17)
C2 B6 B10 B9 57.2(2)
C2 B6 B10 B11 -41.27(15)
C2 B6 B10 B12 -6.2(2)
C2 B6 B11 B7 32.92(17)
C2 B6 B11 B10 131.49(18)
C2 B6 B11 B12 96.93(18)
C2 B7 B8 Ni3 -55.46(12)
C2 B7 B8 B4 -3.15(19)
C2 B7 B8 B9 59.38(19)
C2 B7 B8 B12 97.91(16)
C2 B7 B11 B6 -33.20(17)
C2 B7 B11 B10 -96.01(18)
C2 B7 B11 B12 -131.78(18)
C2 B7 B12 B8 -98.52(17)
C2 B7 B12 B9 -60.5(2)
C2 B7 B12 B10 4.0(2)
C2 B7 B12 B11 40.95(16)
C2 B11 B12 B7 -41.84(15)
C2 B11 B12 B8 -5.8(2)
C2 B11 B12 B9 57.1(2)
C2 B11 B12 B10 97.85(17)
P2 C201 C202 C203 -179.10(17)
P2 C201 C206 C205 -179.83(16)
P2 C207 C208 C209 -179.90(16)
P2 C207 C212 C211 179.35(17)
Ni3 C1 C2 B6 154.90(13)
Ni3 C1 C2 B7 52.56(13)
Ni3 C1 C2 B11 120.43(16)
Ni3 C1 B4 B5 -151.87(14)
Ni3 C1 B4 B8 -54.43(12)
Ni3 C1 B4 B9 -114.83(15)
Ni3 C1 B5 B4 28.32(14)
Ni3 C1 B5 B6 -111.62(16)
Ni3 C1 B5 B9 -9.8(2)
Ni3 C1 B5 B10 -73.36(18)
Ni3 C1 B6 C2 -25.78(14)
Ni3 C1 B6 B5 109.47(16)
Ni3 C1 B6 B10 70.42(19)
Ni3 C1 B6 B11 6.3(2)
Ni3 C1 C1' C2' -46.5(2)
Ni3 C1 C1' B3' 23.8(2)
Ni3 C1 C1' B4' 96.12(19)
Ni3 C1 C1' B5' 171.49(15)
Ni3 C1 C1' B6' -116.24(16)
Ni3 P1 C101 C102 134.81(17)
Ni3 P1 C101 C106 -47.6(2)
Ni3 P1 C107 C108 83.97(17)
Ni3 P1 C107 C112 -91.89(16)
Ni3 P1 C113 C213 28.69(16)
Ni3 C2 B6 C1 33.42(17)
Ni3 C2 B6 B5 -4.3(2)
Ni3 C2 B6 B10 -66.7(2)
Ni3 C2 B6 B11 -109.5(2)
Ni3 C2 B7 B8 55.71(12)
Ni3 C2 B7 B11 160.00(15)
Ni3 C2 B7 B12 118.30(16)
Ni3 C2 B11 B6 122.72(18)
Ni3 C2 B11 B7 -21.63(16)
Ni3 C2 B11 B10 81.41(18)
Ni3 C2 B11 B12 20.2(2)
Ni3 P2 C201 C202 -21.73(18)
Ni3 P2 C201 C206 158.17(15)
Ni3 P2 C207 C208 -67.77(18)
Ni3 P2 C207 C212 111.57(16)
Ni3 P2 C213 C113 46.40(14)
Ni3 B4 B5 C1 -33.32(15)
Ni3 B4 B5 B6 2.0(2)
Ni3 B4 B5 B9 103.53(18)
Ni3 B4 B5 B10 64.5(2)
Ni3 B4 B8 B7 -52.39(12)
Ni3 B4 B8 B9 -154.88(15)
Ni3 B4 B8 B12 -114.77(16)
Ni3 B4 B9 B5 -115.45(17)
Ni3 B4 B9 B8 25.47(15)
Ni3 B4 B9 B10 -77.30(18)
Ni3 B4 B9 B12 -15.1(2)
Ni3 B7 B8 B4 52.31(12)
Ni3 B7 B8 B9 114.84(15)
Ni3 B7 B8 B12 153.37(14)
Ni3 B7 B11 C2 21.47(16)
Ni3 B7 B11 B6 -11.7(3)
Ni3 B7 B11 B10 -74.5(2)
Ni3 B7 B11 B12 -110.31(19)
Ni3 B7 B12 B8 -28.64(15)
Ni3 B7 B12 B9 9.3(2)
Ni3 B7 B12 B10 73.9(2)
Ni3 B7 B12 B11 110.82(18)
Ni3 B8 B9 B4 -26.05(16)
Ni3 B8 B9 B5 10.5(2)
Ni3 B8 B9 B10 74.2(2)
Ni3 B8 B9 B12 108.49(18)
Ni3 B8 B12 B7 27.51(15)
Ni3 B8 B12 B9 -109.27(17)
Ni3 B8 B12 B10 -73.8(2)
Ni3 B8 B12 B11 -8.8(2)
B4 C1 C2 Ni3 -44.57(12)
B4 C1 C2 B6 110.33(17)
B4 C1 C2 B7 8.0(2)
B4 C1 C2 B11 75.86(19)
B4 C1 B5 B6 -139.95(17)
B4 C1 B5 B9 -38.11(16)
B4 C1 B5 B10 -101.69(18)
B4 C1 B6 C2 -95.48(18)
B4 C1 B6 B5 39.77(16)
B4 C1 B6 B10 0.7(2)
B4 C1 B6 B11 -63.4(2)
B4 C1 C1' C2' 25.1(3)
B4 C1 C1' B3' 95.3(2)
B4 C1 C1' B4' 167.71(18)
B4 C1 C1' B5' -116.9(2)
B4 C1 C1' B6' -44.7(3)
B4 B5 B6 C1 -34.76(14)
B4 B5 B6 C2 0.9(2)
B4 B5 B6 B10 101.43(18)
B4 B5 B6 B11 61.2(2)
B4 B5 B9 B8 -36.92(17)
B4 B5 B9 B10 -136.77(18)
B4 B5 B9 B12 -101.14(18)
B4 B5 B10 B6 -99.20(18)
B4 B5 B10 B9 38.72(16)
B4 B5 B10 B11 -60.4(2)
B4 B5 B10 B12 2.5(2)
B4 B8 B9 B5 36.50(17)
B4 B8 B9 B10 100.22(18)
B4 B8 B9 B12 134.54(17)
B4 B8 B12 B7 96.72(17)
B4 B8 B12 B9 -40.06(15)
B4 B8 B12 B10 -4.6(2)
B4 B8 B12 B11 60.5(2)
B4 B9 B10 B5 -38.95(16)
B4 B9 B10 B6 -1.5(2)
B4 B9 B10 B11 61.0(2)
B4 B9 B10 B12 100.62(18)
B4 B9 B12 B7 3.6(2)
B4 B9 B12 B8 41.42(15)
B4 B9 B12 B10 -100.14(18)
B4 B9 B12 B11 -59.4(2)
B5 C1 C2 Ni3 -112.96(14)
B5 C1 C2 B6 41.95(16)
B5 C1 C2 B7 -60.4(2)
B5 C1 C2 B11 7.5(2)
B5 C1 B4 Ni3 151.87(14)
B5 C1 B4 B8 97.44(17)
B5 C1 B4 B9 37.04(15)
B5 C1 B6 C2 -135.25(17)
B5 C1 B6 B10 -39.05(16)
B5 C1 B6 B11 -103.19(18)
B5 C1 C1' C2' 103.1(2)
B5 C1 C1' B3' 173.30(17)
B5 C1 C1' B4' -114.3(2)
B5 C1 C1' B5' -39.0(3)
B5 C1 C1' B6' 33.3(3)
B5 B4 B8 Ni3 120.68(15)
B5 B4 B8 B7 68.29(19)
B5 B4 B8 B9 -34.20(16)
B5 B4 B8 B12 5.9(2)
B5 B4 B9 B8 140.91(18)
B5 B4 B9 B10 38.15(16)
B5 B4 B9 B12 100.39(18)
B5 B6 B10 B9 -37.43(16)
B5 B6 B10 B11 -135.90(17)
B5 B6 B10 B12 -100.83(19)
B5 B6 B11 C2 -91.61(18)
B5 B6 B11 B7 -58.7(2)
B5 B6 B11 B10 39.88(16)
B5 B6 B11 B12 5.3(2)
B5 B9 B10 B6 37.44(16)
B5 B9 B10 B11 99.98(17)
B5 B9 B10 B12 139.56(18)
B5 B9 B12 B7 68.0(2)
B5 B9 B12 B8 105.81(18)
B5 B9 B12 B10 -35.76(16)
B5 B9 B12 B11 5.0(2)
B5 B10 B11 C2 3.5(2)
B5 B10 B11 B6 -38.84(16)
B5 B10 B11 B7 66.1(2)
B5 B10 B11 B12 102.18(19)
B5 B10 B12 B7 -62.1(2)
B5 B10 B12 B8 1.4(2)
B5 B10 B12 B9 36.24(16)
B5 B10 B12 B11 -98.57(18)
B6 C1 C2 Ni3 -154.90(13)
B6 C1 C2 B7 -102.34(18)
B6 C1 C2 B11 -34.47(16)
B6 C1 B4 Ni3 113.21(15)
B6 C1 B4 B5 -38.66(16)
B6 C1 B4 B8 58.8(2)
B6 C1 B4 B9 -1.6(2)
B6 C1 B5 B4 139.95(17)
B6 C1 B5 B9 101.83(18)
B6 C1 B5 B10 38.26(16)
B6 C1 C1' C2' 171.63(17)
B6 C1 C1' B3' -118.15(19)
B6 C1 C1' B4' -45.8(2)
B6 C1 C1' B5' 29.6(3)
B6 C1 C1' B6' 101.9(2)
B6 C2 B7 Ni3 -126.55(16)
B6 C2 B7 B8 -70.8(2)
B6 C2 B7 B11 33.44(17)
B6 C2 B7 B12 -8.3(2)
B6 C2 B11 B7 -144.35(19)
B6 C2 B11 B10 -41.31(15)
B6 C2 B11 B12 -102.55(19)
B6 B5 B9 B4 99.44(18)
B6 B5 B9 B8 62.5(2)
B6 B5 B9 B10 -37.32(16)
B6 B5 B9 B12 -1.7(2)
B6 B5 B10 B9 137.92(18)
B6 B5 B10 B11 38.75(15)
B6 B5 B10 B12 101.65(19)
B6 B10 B11 C2 42.35(15)
B6 B10 B11 B7 104.93(18)
B6 B10 B11 B12 141.02(19)
B6 B10 B12 B7 1.4(2)
B6 B10 B12 B8 64.9(2)
B6 B10 B12 B9 99.79(19)
B6 B10 B12 B11 -35.02(17)
B6 B11 B12 B7 -105.29(18)
B6 B11 B12 B8 -69.3(2)
B6 B11 B12 B9 -6.3(2)
B6 B11 B12 B10 34.40(16)
B7 C2 B6 C1 109.29(19)
B7 C2 B6 B5 71.6(2)
B7 C2 B6 B10 9.2(2)
B7 C2 B6 B11 -33.66(17)
B7 C2 B11 B6 144.35(19)
B7 C2 B11 B10 103.04(18)
B7 C2 B11 B12 41.80(16)
B7 B8 B9 B4 -96.05(17)
B7 B8 B9 B5 -59.6(2)
B7 B8 B9 B10 4.2(2)
B7 B8 B9 B12 38.48(16)
B7 B8 B12 B9 -136.78(17)
B7 B8 B12 B10 -101.31(19)
B7 B8 B12 B11 -36.27(16)
B7 B11 B12 B8 36.00(16)
B7 B11 B12 B9 98.95(19)
B7 B11 B12 B10 139.69(18)
B8 B4 B5 C1 -103.03(17)
B8 B4 B5 B6 -67.69(19)
B8 B4 B5 B9 33.82(16)
B8 B4 B5 B10 -5.2(2)
B8 B4 B9 B5 -140.91(18)
B8 B4 B9 B10 -102.76(19)
B8 B4 B9 B12 -40.53(16)
B8 B7 B11 C2 94.92(18)
B8 B7 B11 B6 61.7(2)
B8 B7 B11 B10 -1.1(2)
B8 B7 B11 B12 -36.85(16)
B8 B7 B12 B9 37.98(16)
B8 B7 B12 B10 102.53(19)
B8 B7 B12 B11 139.46(18)
B8 B9 B10 B5 -104.75(18)
B8 B9 B10 B6 -67.3(2)
B8 B9 B10 B11 -4.8(2)
B8 B9 B10 B12 34.82(16)
B8 B9 B12 B7 -37.86(16)
B8 B9 B12 B10 -141.57(18)
B8 B9 B12 B11 -100.86(18)
B9 B4 B5 C1 -136.86(18)
B9 B4 B5 B6 -101.51(18)
B9 B4 B5 B10 -39.01(16)
B9 B4 B8 Ni3 154.88(15)
B9 B4 B8 B7 102.49(18)
B9 B4 B8 B12 40.11(16)
B9 B5 B6 C1 -98.20(17)
B9 B5 B6 C2 -62.50(19)
B9 B5 B6 B10 38.00(16)
B9 B5 B6 B11 -2.2(2)
B9 B5 B10 B6 -137.92(18)
B9 B5 B10 B11 -99.17(18)
B9 B5 B10 B12 -36.26(17)
B9 B8 B12 B7 136.78(17)
B9 B8 B12 B10 35.47(17)
B9 B8 B12 B11 100.51(18)
B9 B10 B11 C2 -59.04(19)
B9 B10 B11 B6 -101.38(18)
B9 B10 B11 B7 3.6(2)
B9 B10 B11 B12 39.64(16)
B9 B10 B12 B7 -98.36(19)
B9 B10 B12 B8 -34.85(17)
B9 B10 B12 B11 -134.82(18)
B10 B5 B6 C1 -136.20(17)
B10 B5 B6 C2 -100.49(17)
B10 B5 B6 B11 -40.23(16)
B10 B5 B9 B4 136.77(18)
B10 B5 B9 B8 99.8(2)
B10 B5 B9 B12 35.63(16)
B10 B6 B11 C2 -131.49(18)
B10 B6 B11 B7 -98.6(2)
B10 B6 B11 B12 -34.56(17)
B10 B9 B12 B7 103.71(18)
B10 B9 B12 B8 141.57(18)
B10 B9 B12 B11 40.71(16)
B10 B11 B12 B7 -139.69(18)
B10 B11 B12 B8 -103.69(19)
B10 B11 B12 B9 -40.74(16)
B11 C2 B6 C1 142.95(18)
B11 C2 B6 B5 105.27(18)
B11 C2 B6 B10 42.85(16)
B11 C2 B7 Ni3 -160.00(15)
B11 C2 B7 B8 -104.28(18)
B11 C2 B7 B12 -41.69(16)
B11 B6 B10 B5 135.90(17)
B11 B6 B10 B9 98.46(18)
B11 B6 B10 B12 35.07(17)
B11 B7 B8 Ni3 -116.73(15)
B11 B7 B8 B4 -64.42(19)
B11 B7 B8 B9 -1.9(2)
B11 B7 B8 B12 36.65(16)
B11 B7 B12 B8 -139.46(18)
B11 B7 B12 B9 -101.49(18)
B11 B7 B12 B10 -36.94(17)
B11 B10 B12 B7 36.46(17)
B11 B10 B12 B8 99.97(19)
B11 B10 B12 B9 134.82(18)
B12 B7 B8 Ni3 -153.37(14)
B12 B7 B8 B4 -101.07(17)
B12 B7 B8 B9 -38.54(16)
B12 B7 B11 C2 131.78(18)
B12 B7 B11 B6 98.6(2)
B12 B7 B11 B10 35.76(16)
B12 B8 B9 B4 -134.54(17)
B12 B8 B9 B5 -98.04(19)
B12 B8 B9 B10 -34.32(16)
B12 B9 B10 B5 -139.56(18)
B12 B9 B10 B6 -102.12(19)
B12 B9 B10 B11 -39.58(16)
B12 B10 B11 C2 -98.67(18)
B12 B10 B11 B6 -141.02(19)
B12 B10 B11 B7 -36.09(16)
C101 P1 C107 C108 -49.17(18)
C101 P1 C107 C112 134.98(17)
C101 P1 C113 C213 156.29(15)
C101 C102 C103 C104 -1.0(4)
C102 C101 C106 C105 -1.4(3)
C102 C103 C104 C105 -0.7(4)
C103 C104 C105 C106 1.3(4)
C104 C105 C106 C101 -0.3(4)
C106 C101 C102 C103 2.0(4)
C107 P1 C101 C102 -94.0(2)
C107 P1 C101 C106 83.61(19)
C107 P1 C113 C213 -96.51(16)
C107 C108 C109 C110 -0.5(3)
C108 C107 C112 C111 -0.9(3)
C108 C109 C110 C111 -1.3(3)
C109 C110 C111 C112 2.1(3)
C110 C111 C112 C107 -1.0(3)
C112 C107 C108 C109 1.6(3)
C113 P1 C101 C102 15.1(2)
C113 P1 C101 C106 -167.28(18)
C113 P1 C107 C108 -156.42(16)
C113 P1 C107 C112 27.73(19)
C201 P2 C207 C208 58.86(18)
C201 P2 C207 C212 -121.79(18)
C201 P2 C213 C113 -72.18(15)
C201 C202 C203 C204 -1.6(3)
C202 C201 C206 C205 0.1(3)
C202 C203 C204 C205 1.2(3)
C203 C204 C205 C206 -0.1(3)
C204 C205 C206 C201 -0.5(3)
C206 C201 C202 C203 1.0(3)
C207 P2 C201 C202 -154.37(16)
C207 P2 C201 C206 25.54(19)
C207 P2 C213 C113 177.55(13)
C207 C208 C209 C210 0.2(3)
C208 C207 C212 C211 -1.3(3)
C208 C209 C210 C211 -0.5(4)
C209 C210 C211 C212 0.0(4)
C210 C211 C212 C207 1.0(3)
C212 C207 C208 C209 0.7(3)
C213 P2 C201 C202 94.50(17)
C213 P2 C201 C206 -85.59(18)
C213 P2 C207 C208 169.27(16)
C213 P2 C207 C212 -11.4(2)
C1' C1 C2 Ni3 104.54(17)
C1' C1 C2 B6 -100.6(2)
C1' C1 C2 B7 157.10(17)
C1' C1 C2 B11 -135.03(18)
C1' C1 B4 Ni3 -101.30(19)
C1' C1 B4 B5 106.8(2)
C1' C1 B4 B8 -155.73(18)
C1' C1 B4 B9 143.87(19)
C1' C1 B5 B4 -119.9(2)
C1' C1 B5 B6 100.19(19)
C1' C1 B5 B9 -157.98(18)
C1' C1 B5 B10 138.45(18)
C1' C1 B6 C2 113.62(19)
C1' C1 B6 B5 -111.12(18)
C1' C1 B6 B10 -150.18(17)
C1' C1 B6 B11 145.68(17)
C1' C2' B3' B4' 37.22(15)
C1' C2' B3' B7' 140.13(17)
C1' C2' B3' B8' 99.67(17)
C1' C2' B6' B5' -37.63(14)
C1' C2' B6' B10' -99.68(18)
C1' C2' B6' B11' -140.20(18)
C1' C2' B7' B3' -38.13(16)
C1' C2' B7' B8' 1.7(2)
C1' C2' B7' B11' 105.33(18)
C1' C2' B7' B12' 64.5(2)
C1' C2' B11' B6' 38.20(17)
C1' C2' B11' B7' -105.02(19)
C1' C2' B11' B10' -2.2(2)
C1' C2' B11' B12' -64.8(2)
C1' B3' B4' B5' 34.83(15)
C1' B3' B4' B8' 135.19(18)
C1' B3' B4' B9' 97.71(18)
C1' B3' B7' C2' 33.84(15)
C1' B3' B7' B8' -99.85(18)
C1' B3' B7' B11' 1.5(2)
C1' B3' B7' B12' -62.7(2)
C1' B3' B8' B4' -38.89(16)
C1' B3' B8' B7' 98.70(18)
C1' B3' B8' B9' -1.1(2)
C1' B3' B8' B12' 62.2(2)
C1' B4' B5' B6' 34.27(15)
C1' B4' B5' B9' 135.09(18)
C1' B4' B5' B10' 97.64(18)
C1' B4' B8' B3' 39.01(16)
C1' B4' B8' B7' 0.9(2)
C1' B4' B8' B9' -98.85(18)
C1' B4' B8' B12' -61.9(2)
C1' B4' B9' B5' -38.76(16)
C1' B4' B9' B8' 99.33(18)
C1' B4' B9' B10' -1.8(2)
C1' B4' B9' B12' 62.1(2)
C1' B5' B6' C2' 36.75(14)
C1' B5' B6' B10' 135.26(17)
C1' B5' B6' B11' 97.46(17)
C1' B5' B9' B4' 38.91(16)
C1' B5' B9' B8' 1.5(2)
C1' B5' B9' B10' -99.65(18)
C1' B5' B9' B12' -62.3(2)
C1' B5' B10' B6' -39.09(15)
C1' B5' B10' B9' 99.24(18)
C1' B5' B10' B11' -1.0(2)
C1' B5' B10' B12' 62.4(2)
C1' B6' B10' B5' 38.72(15)
C1' B6' B10' B9' 1.5(2)
C1' B6' B10' B11' -98.86(18)
C1' B6' B10' B12' -61.5(2)
C1' B6' B11' C2' -33.82(15)
C1' B6' B11' B7' -1.2(2)
C1' B6' B11' B10' 99.46(18)
C1' B6' B11' B12' 61.9(2)
C2' C1' B3' B4' -136.79(17)
C2' C1' B3' B7' -34.42(15)
C2' C1' B3' B8' -97.27(18)
C2' C1' B4' B3' 39.16(15)
C2' C1' B4' B5' -101.39(17)
C2' C1' B4' B8' 0.2(2)
C2' C1' B4' B9' -62.2(2)
C2' C1' B5' B4' 102.26(17)
C2' C1' B5' B6' -39.48(16)
C2' C1' B5' B9' 62.8(2)
C2' C1' B5' B10' -0.3(2)
C2' C1' B6' B5' 136.13(17)
C2' C1' B6' B10' 96.84(17)
C2' C1' B6' B11' 34.38(15)
C2' B3' B4' C1' -36.29(14)
C2' B3' B4' B5' -1.5(2)
C2' B3' B4' B8' 98.91(18)
C2' B3' B4' B9' 61.4(2)
C2' B3' B7' B8' -133.69(18)
C2' B3' B7' B11' -32.38(16)
C2' B3' B7' B12' -96.55(19)
C2' B3' B8' B4' -98.12(18)
C2' B3' B8' B7' 39.47(16)
C2' B3' B8' B9' -60.3(2)
C2' B3' B8' B12' 2.9(2)
C2' B6' B10' B5' 97.88(18)
C2' B6' B10' B9' 60.7(2)
C2' B6' B10' B11' -39.70(16)
C2' B6' B10' B12' -2.3(2)
C2' B6' B11' B7' 32.66(16)
C2' B6' B11' B10' 133.28(19)
C2' B6' B11' B12' 95.73(19)
C2' B7' B8' B3' -39.62(15)
C2' B7' B8' B4' -1.5(2)
C2' B7' B8' B9' 62.0(2)
C2' B7' B8' B12' 99.21(18)
C2' B7' B11' B6' -32.66(16)
C2' B7' B11' B10' -95.91(18)
C2' B7' B11' B12' -133.44(19)
C2' B7' B12' B8' -98.05(19)
C2' B7' B12' B9' -60.6(2)
C2' B7' B12' B10' 2.9(2)
C2' B7' B12' B11' 39.84(17)
C2' B11' B12' B7' -39.80(16)
C2' B11' B12' B8' -2.1(2)
C2' B11' B12' B9' 61.1(2)
C2' B11' B12' B10' 98.50(18)
B3' C1' C2' B6' 145.68(17)
B3' C1' C2' B7' 38.35(16)
B3' C1' C2' B11' 107.32(19)
B3' C1' B4' B5' -140.55(17)
B3' C1' B4' B8' -38.99(16)
B3' C1' B4' B9' -101.40(18)
B3' C1' B5' B4' 37.15(17)
B3' C1' B5' B6' -104.59(18)
B3' C1' B5' B9' -2.3(2)
B3' C1' B5' B10' -65.4(2)
B3' C1' B6' C2' -32.19(16)
B3' C1' B6' B5' 103.94(18)
B3' C1' B6' B10' 64.6(2)
B3' C1' B6' B11' 2.2(2)
B3' C2' B6' C1' 33.67(16)
B3' C2' B6' B5' -4.0(2)
B3' C2' B6' B10' -66.0(2)
B3' C2' B6' B11' -106.5(2)
B3' C2' B7' B8' 39.83(16)
B3' C2' B7' B11' 143.45(18)
B3' C2' B7' B12' 102.6(2)
B3' C2' B11' B6' 107.4(2)
B3' C2' B11' B7' -35.86(18)
B3' C2' B11' B10' 66.9(2)
B3' C2' B11' B12' 4.3(2)
B3' B4' B5' C1' -35.07(15)
B3' B4' B5' B6' -0.8(2)
B3' B4' B5' B9' 100.02(19)
B3' B4' B5' B10' 62.6(2)
B3' B4' B8' B7' -38.15(16)
B3' B4' B8' B9' -137.86(19)
B3' B4' B8' B12' -100.9(2)
B3' B4' B9' B5' -100.87(19)
B3' B4' B9' B8' 37.21(17)
B3' B4' B9' B10' -63.9(2)
B3' B4' B9' B12' -0.1(2)
B3' B7' B8' B4' 38.10(16)
B3' B7' B8' B9' 101.63(19)
B3' B7' B8' B12' 138.83(19)
B3' B7' B11' C2' 32.48(16)
B3' B7' B11' B6' -0.2(2)
B3' B7' B11' B10' -63.4(2)
B3' B7' B11' B12' -101.0(2)
B3' B7' B12' B8' -36.55(17)
B3' B7' B12' B9' 0.9(2)
B3' B7' B12' B10' 64.4(2)
B3' B7' B12' B11' 101.33(19)
B3' B8' B9' B4' -37.87(17)
B3' B8' B9' B5' -0.3(3)
B3' B8' B9' B10' 62.9(2)
B3' B8' B9' B12' 100.7(2)
B3' B8' B12' B7' 37.04(17)
B3' B8' B12' B9' -100.99(19)
B3' B8' B12' B10' -63.3(2)
B3' B8' B12' B11' -0.5(2)
B4' C1' C2' B3' -39.57(16)
B4' C1' C2' B6' 106.10(17)
B4' C1' C2' B7' -1.2(2)
B4' C1' C2' B11' 67.7(2)
B4' C1' B3' C2' 136.79(17)
B4' C1' B3' B7' 102.38(18)
B4' C1' B3' B8' 39.52(17)
B4' C1' B5' B6' -141.74(18)
B4' C1' B5' B9' -39.44(17)
B4' C1' B5' B10' -102.56(18)
B4' C1' B6' C2' -99.66(18)
B4' C1' B6' B5' 36.47(17)
B4' C1' B6' B10' -2.8(2)
B4' C1' B6' B11' -65.3(2)
B4' B3' B7' C2' 95.62(18)
B4' B3' B7' B8' -38.07(16)
B4' B3' B7' B11' 63.2(2)
B4' B3' B7' B12' -0.9(2)
B4' B3' B8' B7' 137.59(18)
B4' B3' B8' B9' 37.81(17)
B4' B3' B8' B12' 101.06(19)
B4' B5' B6' C1' -34.04(15)
B4' B5' B6' C2' 2.7(2)
B4' B5' B6' B10' 101.22(18)
B4' B5' B6' B11' 63.4(2)
B4' B5' B9' B8' -37.40(17)
B4' B5' B9' B10' -138.57(18)
B4' B5' B9' B12' -101.25(19)
B4' B5' B10' B6' -101.08(18)
B4' B5' B10' B9' 37.25(16)
B4' B5' B10' B11' -63.0(2)
B4' B5' B10' B12' 0.4(2)
B4' B8' B9' B5' 37.59(17)
B4' B8' B9' B10' 100.77(18)
B4' B8' B9' B12' 138.61(19)
B4' B8' B12' B7' 100.88(19)
B4' B8' B12' B9' -37.16(16)
B4' B8' B12' B10' 0.5(2)
B4' B8' B12' B11' 63.3(2)
B4' B9' B10' B5' -37.22(16)
B4' B9' B10' B6' 0.2(2)
B4' B9' B10' B11' 63.9(2)
B4' B9' B10' B12' 101.22(19)
B4' B9' B12' B7' -0.5(2)
B4' B9' B12' B8' 37.04(17)
B4' B9' B12' B10' -100.88(18)
B4' B9' B12' B11' -63.8(2)
B5' C1' C2' B3' -105.67(17)
B5' C1' C2' B6' 40.00(16)
B5' C1' C2' B7' -67.3(2)
B5' C1' C2' B11' 1.6(2)
B5' C1' B3' C2' 99.41(18)
B5' C1' B3' B4' -37.39(17)
B5' C1' B3' B7' 65.0(2)
B5' C1' B3' B8' 2.1(2)
B5' C1' B4' B3' 140.55(17)
B5' C1' B4' B8' 101.56(18)
B5' C1' B4' B9' 39.14(16)
B5' C1' B6' C2' -136.13(17)
B5' C1' B6' B10' -39.29(16)
B5' C1' B6' B11' -101.75(18)
B5' B4' B8' B3' 100.63(18)
B5' B4' B8' B7' 62.5(2)
B5' B4' B8' B9' -37.23(17)
B5' B4' B8' B12' -0.3(2)
B5' B4' B9' B8' 138.08(19)
B5' B4' B9' B10' 36.96(17)
B5' B4' B9' B12' 100.8(2)
B5' B6' B10' B9' -37.19(17)
B5' B6' B10' B11' -137.58(18)
B5' B6' B10' B12' -100.23(19)
B5' B6' B11' C2' -95.43(18)
B5' B6' B11' B7' -62.8(2)
B5' B6' B11' B10' 37.85(16)
B5' B6' B11' B12' 0.3(2)
B5' B9' B10' B6' 37.38(16)
B5' B9' B10' B11' 101.09(18)
B5' B9' B10' B12' 138.44(18)
B5' B9' B12' B7' 63.3(2)
B5' B9' B12' B8' 100.86(19)
B5' B9' B12' B10' -37.06(16)
B5' B9' B12' B11' 0.1(2)
B5' B10' B11' C2' 1.9(2)
B5' B10' B11' B6' -38.03(17)
B5' B10' B11' B7' 63.2(2)
B5' B10' B11' B12' 100.31(19)
B5' B10' B12' B7' -64.0(2)
B5' B10' B12' B8' -0.5(2)
B5' B10' B12' B9' 36.98(16)
B5' B10' B12' B11' -101.14(18)
B6' C1' C2' B3' -145.68(17)
B6' C1' C2' B7' -107.33(18)
B6' C1' C2' B11' -38.36(17)
B6' C1' B3' C2' 32.12(16)
B6' C1' B3' B4' -104.68(18)
B6' C1' B3' B7' -2.3(2)
B6' C1' B3' B8' -65.2(2)
B6' C1' B4' B3' 104.30(18)
B6' C1' B4' B5' -36.25(16)
B6' C1' B4' B8' 65.3(2)
B6' C1' B4' B9' 2.9(2)
B6' C1' B5' B4' 141.74(18)
B6' C1' B5' B9' 102.30(19)
B6' C1' B5' B10' 39.18(16)
B6' C2' B3' C1' -33.73(16)
B6' C2' B3' B4' 3.5(2)
B6' C2' B3' B7' 106.40(19)
B6' C2' B3' B8' 65.9(2)
B6' C2' B7' B3' -107.4(2)
B6' C2' B7' B8' -67.6(2)
B6' C2' B7' B11' 36.06(18)
B6' C2' B7' B12' -4.8(3)
B6' C2' B11' B7' -143.22(19)
B6' C2' B11' B10' -40.42(17)
B6' C2' B11' B12' -103.03(19)
B6' B5' B9' B4' 101.38(18)
B6' B5' B9' B8' 64.0(2)
B6' B5' B9' B10' -37.19(16)
B6' B5' B9' B12' 0.1(2)
B6' B5' B10' B9' 138.33(18)
B6' B5' B10' B11' 38.06(17)
B6' B5' B10' B12' 101.46(19)
B6' B10' B11' C2' 39.94(16)
B6' B10' B11' B7' 101.23(18)
B6' B10' B11' B12' 138.33(19)
B6' B10' B12' B7' -0.3(2)
B6' B10' B12' B8' 63.1(2)
B6' B10' B12' B9' 100.65(19)
B6' B10' B12' B11' -37.48(17)
B6' B11' B12' B7' -101.10(19)
B6' B11' B12' B8' -63.4(2)
B6' B11' B12' B9' -0.2(2)
B6' B11' B12' B10' 37.20(16)
B7' C2' B3' C1' -140.13(17)
B7' C2' B3' B4' -102.91(18)
B7' C2' B3' B8' -40.47(16)
B7' C2' B6' C1' 104.2(2)
B7' C2' B6' B5' 66.6(2)
B7' C2' B6' B10' 4.5(2)
B7' C2' B6' B11' -35.99(18)
B7' C2' B11' B6' 143.22(19)
B7' C2' B11' B10' 102.79(19)
B7' C2' B11' B12' 40.19(17)
B7' B3' B4' C1' -97.11(18)
B7' B3' B4' B5' -62.3(2)
B7' B3' B4' B8' 38.08(17)
B7' B3' B4' B9' 0.6(2)
B7' B3' B8' B4' -137.59(18)
B7' B3' B8' B9' -99.8(2)
B7' B3' B8' B12' -36.53(17)
B7' B8' B9' B4' -101.63(18)
B7' B8' B9' B5' -64.0(2)
B7' B8' B9' B10' -0.9(2)
B7' B8' B9' B12' 36.97(16)
B7' B8' B12' B9' -138.03(18)
B7' B8' B12' B10' -100.38(19)
B7' B8' B12' B11' -37.56(17)
B7' B11' B12' B8' 37.66(17)
B7' B11' B12' B9' 100.87(19)
B7' B11' B12' B10' 138.30(18)
B8' B3' B4' C1' -135.19(18)
B8' B3' B4' B5' -100.36(19)
B8' B3' B4' B9' -37.48(17)
B8' B3' B7' C2' 133.69(18)
B8' B3' B7' B11' 101.31(19)
B8' B3' B7' B12' 37.14(17)
B8' B4' B5' C1' -97.72(18)
B8' B4' B5' B6' -63.5(2)
B8' B4' B5' B9' 37.37(17)
B8' B4' B5' B10' -0.1(2)
B8' B4' B9' B5' -138.08(19)
B8' B4' B9' B10' -101.1(2)
B8' B4' B9' B12' -37.27(17)
B8' B7' B11' C2' 95.33(18)
B8' B7' B11' B6' 62.7(2)
B8' B7' B11' B10' -0.6(2)
B8' B7' B11' B12' -38.10(17)
B8' B7' B12' B9' 37.43(17)
B8' B7' B12' B10' 100.9(2)
B8' B7' B12' B11' 137.88(18)
B8' B9' B10' B5' -100.57(18)
B8' B9' B10' B6' -63.2(2)
B8' B9' B10' B11' 0.5(2)
B8' B9' B10' B12' 37.86(16)
B8' B9' B12' B7' -37.55(17)
B8' B9' B12' B10' -137.92(18)
B8' B9' B12' B11' -100.80(19)
B9' B4' B5' C1' -135.09(18)
B9' B4' B5' B6' -100.82(19)
B9' B4' B5' B10' -37.44(17)
B9' B4' B8' B3' 137.86(19)
B9' B4' B8' B7' 99.70(19)
B9' B4' B8' B12' 36.97(17)
B9' B5' B6' C1' -97.73(18)
B9' B5' B6' C2' -61.0(2)
B9' B5' B6' B10' 37.54(16)
B9' B5' B6' B11' -0.3(2)
B9' B5' B10' B6' -138.33(18)
B9' B5' B10' B11' -100.28(19)
B9' B5' B10' B12' -36.87(17)
B9' B8' B12' B7' 138.03(18)
B9' B8' B12' B10' 37.65(17)
B9' B8' B12' B11' 100.47(19)
B9' B10' B11' C2' -61.3(2)
B9' B10' B11' B6' -101.19(19)
B9' B10' B11' B7' 0.0(2)
B9' B10' B11' B12' 37.14(16)
B9' B10' B12' B7' -101.0(2)
B9' B10' B12' B8' -37.53(17)
B9' B10' B12' B11' -138.13(18)
B10' B5' B6' C1' -135.26(17)
B10' B5' B6' C2' -98.51(17)
B10' B5' B6' B11' -37.81(16)
B10' B5' B9' B4' 138.57(18)
B10' B5' B9' B8' 101.2(2)
B10' B5' B9' B12' 37.32(16)
B10' B6' B11' C2' -133.28(19)
B10' B6' B11' B7' -100.62(19)
B10' B6' B11' B12' -37.54(17)
B10' B9' B12' B7' 100.37(19)
B10' B9' B12' B8' 137.92(18)
B10' B9' B12' B11' 37.11(16)
B10' B11' B12' B7' -138.30(18)
B10' B11' B12' B8' -100.63(19)
B10' B11' B12' B9' -37.42(16)
B11' C2' B3' C1' -104.34(19)
B11' C2' B3' B4' -67.1(2)
B11' C2' B3' B7' 35.79(17)
B11' C2' B3' B8' -4.7(2)
B11' C2' B6' C1' 140.20(18)
B11' C2' B6' B5' 102.58(18)
B11' C2' B6' B10' 40.52(17)
B11' C2' B7' B3' -143.45(18)
B11' C2' B7' B8' -103.62(18)
B11' C2' B7' B12' -40.83(17)
B11' B6' B10' B5' 137.58(18)
B11' B6' B10' B9' 100.39(19)
B11' B6' B10' B12' 37.35(18)
B11' B7' B8' B3' -100.75(18)
B11' B7' B8' B4' -62.6(2)
B11' B7' B8' B9' 0.9(2)
B11' B7' B8' B12' 38.08(16)
B11' B7' B12' B8' -137.88(18)
B11' B7' B12' B9' -100.45(19)
B11' B7' B12' B10' -36.94(17)
B11' B10' B12' B7' 37.14(17)
B11' B10' B12' B8' 100.60(19)
B11' B10' B12' B9' 138.13(18)
B12' B7' B8' B3' -138.83(19)
B12' B7' B8' B4' -100.72(19)
B12' B7' B8' B9' -37.20(16)
B12' B7' B11' C2' 133.44(19)
B12' B7' B11' B6' 100.77(19)
B12' B7' B11' B10' 37.53(17)
B12' B8' B9' B4' -138.61(19)
B12' B8' B9' B5' -101.0(2)
B12' B8' B9' B10' -37.83(17)
B12' B9' B10' B5' -138.44(18)
B12' B9' B10' B6' -101.06(19)
B12' B9' B10' B11' -37.35(16)
B12' B10' B11' C2' -98.39(19)
B12' B10' B11' B6' -138.33(19)
B12' B10' B11' B7' -37.10(16)

loop_
_smtbx_masks_void_nr
_smtbx_masks_void_average_x
_smtbx_masks_void_average_y
_smtbx_masks_void_average_z
_smtbx_masks_void_volume
_smtbx_masks_void_count_electrons
1 -0.260 0.250 0.098 400.1 92.4
2 0.000 0.500 0.000 25.0 2.0
3 0.646 0.750 0.288 400.1 94.0
4 0.500 0.000 0.500 25.0 2.0
